data_1507092
loop_
_publ_author_name
'Takenaka, Kazuhiro'
'Uozumi, Yasuhiro'

_publ_section_title
;
 Development of chiral pincer palladium complexes bearing a
 pyrroloimidazolone unit. Catalytic use for asymmetric Michael addition.
;
_journal_issue 11
_journal_name_full 'Organic letters'
_journal_page_first 1833
_journal_page_last 1835
_journal_paper_doi 10.1021/ol0494515
_journal_volume 6
_journal_year 2004
_chemical_formula_moiety 'C41 H45 Cl N4 O2 Pd '
_chemical_formula_sum 'C41 H45 Cl N4 O2 Pd'
_chemical_formula_weight 767.69
_space_group_IT_number 19
_symmetry_cell_setting orthorhombic
_symmetry_Int_Tables_number 19
_symmetry_space_group_name_Hall 'P 2ac 2ab'
_symmetry_space_group_name_H-M 'P 21 21 21'
_cell_angle_alpha 90
_cell_angle_beta 90
_cell_angle_gamma 90
_cell_formula_units_Z 4
_cell_length_a 12.2613(5)
_cell_length_b 12.4185(5)
_cell_length_c 23.9133(11)
_cell_measurement_reflns_used 12643
_cell_measurement_temperature 173.1
_cell_measurement_theta_max 27.5
_cell_measurement_theta_min 3.0
_cell_volume 3641.2(3)
_computing_cell_refinement CrystalClear
_computing_data_collection CrystalClear
_computing_data_reduction CrystalStructure
_computing_publication_material 'CrystalStructure Ver. 3.00'
_computing_structure_refinement CRYSTALS
_computing_structure_solution SIR97
_diffrn_detector_area_resol_mean 14.62
_diffrn_measured_fraction_theta_full 0.9938
_diffrn_measured_fraction_theta_max 0.9938
_diffrn_measurement_device_type 'Rigaku Mercury'
_diffrn_measurement_method \w
_diffrn_radiation_type 'Mo K\a'
_diffrn_radiation_wavelength 0.7107
_diffrn_reflns_av_R_equivalents 0.032
_diffrn_reflns_limit_h_max 15
_diffrn_reflns_limit_h_min -15
_diffrn_reflns_limit_k_max 16
_diffrn_reflns_limit_k_min -12
_diffrn_reflns_limit_l_max 30
_diffrn_reflns_limit_l_min -28
_diffrn_reflns_number 29095
_diffrn_reflns_theta_full 27.48
_diffrn_reflns_theta_max 27.48
_exptl_absorpt_coefficient_mu 0.624
_exptl_absorpt_correction_T_max 0.883
_exptl_absorpt_correction_T_min 0.807
_exptl_absorpt_correction_type none
_exptl_crystal_colour paleyellow
_exptl_crystal_density_diffrn 1.400
_exptl_crystal_density_method 'not measured'
_exptl_crystal_description prism
_exptl_crystal_F_000 1592.00
_exptl_crystal_size_max 0.20
_exptl_crystal_size_mid 0.20
_exptl_crystal_size_min 0.20
_refine_diff_density_max 0.32
_refine_diff_density_min -0.41
_refine_ls_extinction_method none
_refine_ls_goodness_of_fit_ref 0.940
_refine_ls_hydrogen_treatment refall
_refine_ls_number_parameters 487
_refine_ls_number_reflns 4618
_refine_ls_R_factor_gt 0.0230
_refine_ls_shift/su_max 0.0140
_refine_ls_structure_factor_coef Fsqd
_refine_ls_weighting_details 'w = 1/[0.0000Fo^2^ + 0.0000\s^2^(Fo) + 0.5000]/(4Fo^2^)'
_refine_ls_weighting_scheme calc
_refine_ls_wR_factor_ref 0.0600
_reflns_number_gt 4226
_reflns_number_total 4617
_reflns_threshold_expression F^2^>2.0\s(F^2^)
_cod_data_source_file ol0494515si20040323_110046.cif
_cod_data_source_block '__KT-060'
_cod_original_sg_symbol_H-M 'P 21 21 21 '
_cod_original_formula_sum 'C41 H45 Cl N4 O2 Pd '
_cod_database_code 1507092

loop_
_symmetry_equiv_pos_as_xyz
x,y,z
x+1/2,-y+1/2,-z
-x,y+1/2,-z+1/2
-x+1/2,-y,z+1/2

loop_
_atom_site_label
_atom_site_type_symbol
_atom_site_fract_x
_atom_site_fract_y
_atom_site_fract_z
_atom_site_U_iso_or_equiv
_atom_site_adp_type
_atom_site_occupancy
_atom_site_symmetry_multiplicity
_atom_site_calc_flag
Pd1 Pd 0.58500(2) 0.25573(2) 0.162760(10) 0.01538(5) Uani 1.00 1 d
Cl1 Cl 0.58099(8) 0.42514(6) 0.21417(3) 0.0242(2) Uani 1.00 1 d
O1 O 0.9288(2) 0.0501(2) 0.24640(12) 0.0333(7) Uani 1.00 1 d
O2 O 0.2497(2) 0.2603(3) 0.02329(11) 0.0404(8) Uani 1.00 1 d
N1 N 0.6624(2) 0.1585(2) 0.22333(12) 0.0172(7) Uani 1.00 1 d
N2 N 0.7534(3) -0.0076(2) 0.22643(12) 0.0203(7) Uani 1.00 1 d
N3 N 0.5036(2) 0.3086(2) 0.09002(12) 0.0183(7) Uani 1.00 1 d
N4 N 0.4332(2) 0.2347(3) 0.00753(11) 0.0220(7) Uani 1.00 1 d
C1 C 0.5455(4) -0.2490(4) 0.0489(2) 0.0500(12) Uani 1.00 1 d
C2 C 0.7402(4) -0.2079(4) 0.0263(2) 0.051(1) Uani 1.00 1 d
C3 C 0.5937(6) -0.1526(4) -0.0386(2) 0.064(2) Uani 1.00 1 d
C4 C 0.6233(3) -0.1670(3) 0.0234(2) 0.0301(10) Uani 1.00 1 d
C5 C 0.6141(3) -0.0607(3) 0.0561(2) 0.0242(9) Uani 1.00 1 d
C6 C 0.6406(3) -0.0610(3) 0.1129(2) 0.0236(9) Uani 1.00 1 d
C7 C 0.6319(3) 0.0322(3) 0.1446(1) 0.0182(8) Uani 1.00 1 d
C8 C 0.5954(3) 0.1266(3) 0.11961(13) 0.0187(7) Uani 1.00 1 d
C9 C 0.5685(3) 0.1281(3) 0.0632(1) 0.0182(8) Uani 1.00 1 d
C10 C 0.5788(3) 0.0343(3) 0.0315(1) 0.0228(8) Uani 1.00 1 d
C11 C 0.6507(3) 0.0411(3) 0.2073(1) 0.0189(8) Uani 1.00 1 d
C12 C 0.7674(3) -0.1228(3) 0.2258(2) 0.0206(8) Uani 1.00 1 d
C13 C 0.6780(4) -0.1875(3) 0.2380(2) 0.0269(10) Uani 1.00 1 d
C14 C 0.6875(4) -0.2984(3) 0.2329(2) 0.0312(11) Uani 1.00 1 d
C15 C 0.7856(4) -0.3449(3) 0.2172(2) 0.0328(11) Uani 1.00 1 d
C16 C 0.8739(3) -0.2801(3) 0.2066(2) 0.0334(11) Uani 1.00 1 d
C17 C 0.8663(3) -0.1682(3) 0.2104(2) 0.0285(10) Uani 1.00 1 d
C18 C 0.8332(3) 0.0669(3) 0.2337(2) 0.0249(9) Uani 1.00 1 d
C19 C 0.7840(3) 0.1778(3) 0.2245(2) 0.0216(8) Uani 1.00 1 d
C20 C 0.8027(3) 0.2531(4) 0.2737(2) 0.0331(9) Uani 1.00 1 d
C21 C 0.7244(4) 0.2073(4) 0.3174(2) 0.0362(11) Uani 1.00 1 d
C22 C 0.6231(3) 0.1800(3) 0.2827(2) 0.0248(9) Uani 1.00 1 d
C23 C 0.5340(2) 0.2369(3) 0.04147(12) 0.0193(7) Uani 1.00 1 d
C24 C 0.4311(3) 0.1934(3) -0.0482(1) 0.0237(8) Uani 1.00 1 d
C25 C 0.5175(3) 0.2159(4) -0.0839(2) 0.0320(10) Uani 1.00 1 d
C26 C 0.5181(4) 0.1711(4) -0.1379(2) 0.0387(11) Uani 1.00 1 d
C27 C 0.4336(4) 0.1064(4) -0.1554(2) 0.0397(11) Uani 1.00 1 d
C28 C 0.3473(4) 0.0872(4) -0.1200(2) 0.0428(13) Uani 1.00 1 d
C29 C 0.3450(3) 0.1303(4) -0.0665(2) 0.0355(11) Uani 1.00 1 d
C30 C 0.3441(3) 0.2605(4) 0.0384(1) 0.0244(8) Uani 1.00 1 d
C31 C 0.3822(3) 0.2940(3) 0.0967(1) 0.0203(8) Uani 1.00 1 d
C32 C 0.3384(3) 0.4027(3) 0.1142(2) 0.0288(10) Uani 1.00 1 d
C33 C 0.4076(4) 0.4798(3) 0.0799(2) 0.0401(11) Uani 1.00 1 d
C34 C 0.5183(3) 0.4265(3) 0.0752(2) 0.0263(9) Uani 1.00 1 d
C35 C -0.0204(4) -0.0028(5) 0.0875(2) 0.056(2) Uani 1.00 1 d
C36 C 0.1018(4) -0.0051(3) 0.0971(2) 0.0332(10) Uani 1.00 1 d
C37 C 0.1740(4) -0.0290(4) 0.0540(2) 0.0361(11) Uani 1.00 1 d
C38 C 0.2843(4) -0.0328(4) 0.0622(2) 0.0384(12) Uani 1.00 1 d
C39 C 0.3275(4) -0.0137(3) 0.1143(2) 0.0366(11) Uani 1.00 1 d
C40 C 0.2575(4) 0.0091(4) 0.1580(2) 0.0418(11) Uani 1.00 1 d
C41 C 0.1453(4) 0.0141(4) 0.1494(2) 0.0401(12) Uani 1.00 1 d
H1 H 0.4731(4) -0.2221(4) 0.0471(2) 0.060(2) Uiso 1.00 1 c
H2 H 0.5499(4) -0.3150(4) 0.0288(2) 0.060(2) Uiso 1.00 1 c
H3 H 0.5652(4) -0.2609(4) 0.0868(2) 0.060(2) Uiso 1.00 1 c
H4 H 0.7602(4) -0.2187(4) 0.0643(2) 0.061(2) Uiso 1.00 1 c
H5 H 0.7462(4) -0.2740(4) 0.0066(2) 0.061(2) Uiso 1.00 1 c
H6 H 0.7873(4) -0.1560(4) 0.0100(2) 0.061(2) Uiso 1.00 1 c
H7 H 0.6422(6) -0.1017(4) -0.0547(2) 0.077(2) Uiso 1.00 1 c
H8 H 0.6003(6) -0.2195(4) -0.0576(2) 0.077(2) Uiso 1.00 1 c
H9 H 0.5209(6) -0.1271(4) -0.0418(2) 0.077(2) Uiso 1.00 1 c
H10 H 0.6647(3) -0.1257(3) 0.1302(2) 0.0283(13) Uiso 1.00 1 c
H11 H 0.5607(3) 0.0355(3) -0.0071(1) 0.0275(13) Uiso 1.00 1 c
H12 H 0.5912(3) 0.0098(3) 0.2269(1) 0.0228(13) Uiso 1.00 1 c
H13 H 0.6113(4) -0.1557(3) 0.2496(2) 0.032(1) Uiso 1.00 1 c
H14 H 0.6265(4) -0.3430(3) 0.2409(2) 0.037(2) Uiso 1.00 1 c
H15 H 0.7907(4) -0.4207(3) 0.2125(2) 0.039(2) Uiso 1.00 1 c
H16 H 0.9415(3) -0.3124(3) 0.1969(2) 0.040(2) Uiso 1.00 1 c
H17 H 0.9276(3) -0.1237(3) 0.2030(2) 0.034(1) Uiso 1.00 1 c
H18 H 0.8086(3) 0.2084(3) 0.1903(2) 0.0258(13) Uiso 1.00 1 c
H19 H 0.8761(3) 0.2503(4) 0.2863(2) 0.040(1) Uiso 1.00 1 c
H20 H 0.7843(3) 0.3252(4) 0.2644(2) 0.040(1) Uiso 1.00 1 c
H21 H 0.7540(4) 0.1445(4) 0.3343(2) 0.043(2) Uiso 1.00 1 c
H22 H 0.7080(4) 0.2589(4) 0.3455(2) 0.043(2) Uiso 1.00 1 c
H23 H 0.5734(3) 0.2387(3) 0.2831(2) 0.0298(13) Uiso 1.00 1 c
H24 H 0.5882(3) 0.1177(3) 0.2973(2) 0.0298(13) Uiso 1.00 1 c
H25 H 0.5916(2) 0.2684(3) 0.02055(12) 0.0230(13) Uiso 1.00 1 c
H26 H 0.5751(3) 0.2617(4) -0.0721(2) 0.038(2) Uiso 1.00 1 c
H27 H 0.5773(4) 0.1853(4) -0.1625(2) 0.046(2) Uiso 1.00 1 c
H28 H 0.4348(4) 0.0749(4) -0.1916(2) 0.048(2) Uiso 1.00 1 c
H29 H 0.2885(4) 0.0434(4) -0.1323(2) 0.051(2) Uiso 1.00 1 c
H30 H 0.2849(3) 0.1171(4) -0.0423(2) 0.043(2) Uiso 1.00 1 c
H31 H 0.3660(3) 0.2401(3) 0.1236(1) 0.0244(13) Uiso 1.00 1 c
H32 H 0.2631(3) 0.4094(3) 0.1054(2) 0.035(1) Uiso 1.00 1 c
H33 H 0.3486(3) 0.4145(3) 0.1531(2) 0.035(1) Uiso 1.00 1 c
H34 H 0.3763(4) 0.4898(3) 0.0439(2) 0.048(2) Uiso 1.00 1 c
H35 H 0.4135(4) 0.5475(3) 0.0982(2) 0.048(2) Uiso 1.00 1 c
H36 H 0.5681(3) 0.4592(3) 0.1004(2) 0.0317(13) Uiso 1.00 1 c
H37 H 0.5452(3) 0.4332(3) 0.0381(2) 0.0317(13) Uiso 1.00 1 c
H38 H -0.0477(4) 0.0666(5) 0.0965(2) 0.067(2) Uiso 1.00 1 c
H39 H -0.0364(4) -0.0188(5) 0.0495(2) 0.067(2) Uiso 1.00 1 c
H40 H -0.0538(4) -0.0550(5) 0.1110(2) 0.067(2) Uiso 1.00 1 c
H41 H 0.1459(4) -0.0428(4) 0.0177(2) 0.043(2) Uiso 1.00 1 c
H42 H 0.3314(4) -0.0487(4) 0.0318(2) 0.046(2) Uiso 1.00 1 c
H43 H 0.4041(4) -0.0168(3) 0.1201(2) 0.044(2) Uiso 1.00 1 c
H44 H 0.2865(4) 0.0215(4) 0.1943(2) 0.050(2) Uiso 1.00 1 c
H45 H 0.0981(4) 0.0318(4) 0.1795(2) 0.048(2) Uiso 1.00 1 c

loop_
_atom_site_aniso_label
_atom_site_aniso_U_11
_atom_site_aniso_U_22
_atom_site_aniso_U_33
_atom_site_aniso_U_12
_atom_site_aniso_U_13
_atom_site_aniso_U_23
Pd1 0.01399(9) 0.01411(9) 0.01805(10) 0.00088(11) -0.00183(9) -0.00063(10)
Cl1 0.0246(4) 0.0186(3) 0.0294(4) 0.0006(4) -0.0007(4) -0.0057(3)
O1 0.0184(13) 0.0262(13) 0.055(2) 0.0018(12) -0.0112(13) -0.0027(12)
O2 0.0161(11) 0.065(2) 0.040(1) 0.006(2) -0.0051(11) -0.017(2)
N1 0.0171(13) 0.0144(12) 0.020(1) 0.0008(11) -0.0030(11) -0.0018(11)
N2 0.0169(13) 0.0160(13) 0.028(1) 0.0017(11) -0.0050(12) 0.0014(11)
N3 0.0158(13) 0.018(1) 0.021(1) 0.0014(11) 0.0000(11) 0.0017(11)
N4 0.0141(12) 0.033(2) 0.0186(12) 0.0034(13) -0.0036(10) -0.0017(13)
C1 0.050(2) 0.035(2) 0.066(3) -0.008(3) 0.008(2) -0.025(3)
C2 0.043(3) 0.038(2) 0.072(3) 0.004(2) 0.007(3) -0.025(2)
C3 0.104(5) 0.045(3) 0.043(3) 0.014(4) -0.007(3) -0.023(2)
C4 0.033(2) 0.023(2) 0.034(2) 0.000(2) -0.002(2) -0.011(2)
C5 0.023(2) 0.021(2) 0.029(2) -0.000(1) -0.001(1) -0.008(1)
C6 0.022(2) 0.018(2) 0.031(2) 0.003(1) -0.004(2) -0.003(1)
C7 0.014(1) 0.017(2) 0.024(2) 0.0012(13) -0.0032(13) -0.0014(13)
C8 0.016(2) 0.017(1) 0.024(2) -0.0002(13) 0.000(1) -0.0018(12)
C9 0.012(2) 0.021(2) 0.022(2) 0.0009(13) 0.0001(13) -0.0014(12)
C10 0.018(2) 0.029(2) 0.021(1) 0.001(2) -0.003(2) -0.0068(13)
C11 0.016(2) 0.018(2) 0.023(2) -0.0005(13) -0.0027(13) 0.0029(13)
C12 0.021(2) 0.019(2) 0.022(2) 0.003(1) -0.004(1) 0.0020(13)
C13 0.023(2) 0.023(2) 0.035(2) 0.003(2) 0.002(2) -0.001(2)
C14 0.030(2) 0.020(2) 0.043(3) -0.000(2) 0.001(2) 0.001(2)
C15 0.035(2) 0.019(2) 0.045(2) 0.005(2) -0.002(2) -0.001(2)
C16 0.026(2) 0.025(2) 0.050(3) 0.009(2) 0.001(2) -0.002(2)
C17 0.021(2) 0.023(2) 0.042(2) 0.003(2) 0.001(2) 0.002(2)
C18 0.020(2) 0.024(2) 0.031(2) -0.000(2) -0.004(2) 0.001(2)
C19 0.017(2) 0.018(2) 0.030(2) -0.0002(13) -0.006(1) 0.002(1)
C20 0.029(2) 0.023(2) 0.048(2) -0.002(2) -0.016(2) -0.008(2)
C21 0.046(2) 0.035(2) 0.027(2) 0.006(2) -0.013(2) -0.009(2)
C22 0.033(2) 0.022(2) 0.019(2) 0.003(2) 0.001(1) 0.000(1)
C23 0.0129(13) 0.027(2) 0.0177(13) 0.000(2) -0.0027(11) -0.002(2)
C24 0.022(2) 0.029(2) 0.020(2) 0.005(2) -0.003(1) -0.002(1)
C25 0.025(2) 0.047(3) 0.024(2) -0.000(2) -0.004(2) -0.003(2)
C26 0.034(2) 0.059(3) 0.023(2) 0.006(2) 0.001(2) -0.003(2)
C27 0.041(2) 0.052(2) 0.027(2) 0.012(2) -0.008(2) -0.011(2)
C28 0.040(2) 0.047(3) 0.042(3) -0.005(2) -0.010(2) -0.016(2)
C29 0.027(2) 0.045(2) 0.034(2) -0.004(2) 0.001(2) -0.009(2)
C30 0.017(1) 0.031(2) 0.026(2) 0.001(2) -0.0005(12) 0.000(2)
C31 0.015(2) 0.024(2) 0.022(2) 0.0021(13) 0.0010(12) 0.0009(13)
C32 0.022(2) 0.035(2) 0.029(2) 0.011(2) 0.000(2) -0.006(2)
C33 0.042(2) 0.025(2) 0.052(3) 0.012(2) 0.006(2) 0.004(2)
C34 0.026(2) 0.021(2) 0.032(2) -0.003(2) -0.000(2) 0.006(2)
C35 0.040(3) 0.065(4) 0.062(3) -0.003(3) -0.010(3) 0.018(3)
C36 0.036(2) 0.027(2) 0.036(2) -0.003(2) -0.008(2) 0.008(2)
C37 0.050(3) 0.030(2) 0.029(2) -0.001(2) -0.010(2) -0.003(2)
C38 0.048(3) 0.031(2) 0.036(2) 0.003(2) 0.006(2) -0.006(2)
C39 0.033(2) 0.031(2) 0.045(2) -0.005(2) -0.005(2) 0.003(2)
C40 0.046(2) 0.044(2) 0.035(2) -0.005(2) -0.008(2) -0.004(2)
C41 0.043(3) 0.047(3) 0.030(2) -0.003(2) 0.001(2) 0.002(2)

loop_
_atom_type_symbol
_atom_type_description
_atom_type_scat_dispersion_real
_atom_type_scat_dispersion_imag
_atom_type_scat_source
C C 0.006 0.003
;
International Tables for Crystallography
(1992, Vol. C, Tables 4.2.6.8 and 6.1.1.4)
;
H H 0.000 0.000
;
International Tables for Crystallography
(1992, Vol. C, Table 6.1.1.4)
;
N N 0.011 0.006
;
International Tables for Crystallography
(1992, Vol. C, Tables 4.2.6.8 and 6.1.1.4)
;
O O 0.017 0.010
;
International Tables for Crystallography
(1992, Vol. C, Tables 4.2.6.8 and 6.1.1.4)
;
Cl Cl 0.174 0.200
;
International Tables for Crystallography
(1992, Vol. C, Tables 4.2.6.8 and 6.1.1.4)
;
Pd Pd -0.897 1.101
;
International Tables for Crystallography
(1992, Vol. C, Tables 4.2.6.8 and 6.1.1.4)
;

loop_
_geom_angle_atom_site_label_1
_geom_angle_atom_site_label_2
_geom_angle_atom_site_label_3
_geom_angle
_geom_angle_publ_flag
Cl1 Pd1 N1 99.02(8) yes
Cl1 Pd1 N3 97.93(8) yes
N1 Pd1 N3 162.96(11) yes
Cl1 Pd1 C8 176.4(1) yes
N1 Pd1 C8 81.97(13) yes
N3 Pd1 C8 81.23(13) yes
Pd1 N1 C11 109.53(19) yes
Pd1 N1 C19 111.4(2) yes
C11 N1 C19 104.5(3) yes
Pd1 N1 C22 113.4(2) yes
C11 N1 C22 112.0(3) yes
C19 N1 C22 105.5(3) yes
C11 N2 C12 120.5(3) yes
C11 N2 C18 112.1(3) yes
C12 N2 C18 126.3(3) yes
Pd1 N3 C23 109.51(19) yes
Pd1 N3 C31 110.0(2) yes
C23 N3 C31 104.7(3) yes
Pd1 N3 C34 115.9(2) yes
C23 N3 C34 111.1(3) yes
C31 N3 C34 104.9(3) yes
C23 N4 C24 122.3(3) yes
C23 N4 C30 111.7(2) yes
C24 N4 C30 125.3(3) yes
C4 C1 H1 109.5(5) no
C4 C1 H2 109.9(5) no
H1 C1 H2 109.5(6) no
C4 C1 H3 109.1(5) no
H1 C1 H3 109.5(6) no
H2 C1 H3 109.5(6) no
C4 C2 H4 109.5(6) no
C4 C2 H5 109.8(6) no
H4 C2 H5 109.5(6) no
C4 C2 H6 109.1(6) no
H4 C2 H6 109.5(6) no
H5 C2 H6 109.5(6) no
C4 C3 H7 108.7(6) no
C4 C3 H8 109.9(6) no
H7 C3 H8 109.5(7) no
C4 C3 H9 109.8(6) no
H7 C3 H9 109.5(7) no
H8 C3 H9 109.5(7) no
C1 C4 C2 110.4(4) yes
C1 C4 C3 108.4(4) yes
C2 C4 C3 107.8(4) yes
C1 C4 C5 109.0(3) yes
C2 C4 C5 109.4(3) yes
C3 C4 C5 112.0(3) yes
C4 C5 C6 118.4(3) yes
C4 C5 C10 122.5(3) yes
C6 C5 C10 119.1(3) yes
C5 C6 C7 120.7(3) yes
C5 C6 H10 119.7(4) no
C7 C6 H10 119.6(4) no
C6 C7 C8 119.7(3) yes
C6 C7 C11 125.9(3) yes
C8 C7 C11 114.3(3) yes
Pd1 C8 C7 119.9(2) yes
Pd1 C8 C9 119.8(2) yes
C7 C8 C9 120.3(3) yes
C8 C9 C10 119.6(3) yes
C8 C9 C23 114.4(3) yes
C10 C9 C23 125.9(3) yes
C5 C10 C9 120.6(3) yes
C5 C10 H11 119.8(4) no
C9 C10 H11 119.6(4) no
N1 C11 N2 103.7(3) yes
N1 C11 C7 109.5(3) yes
N2 C11 C7 114.0(3) yes
N1 C11 H12 109.9(4) no
N2 C11 H12 109.6(4) no
C7 C11 H12 109.9(4) no
N2 C12 C13 118.5(3) yes
N2 C12 C17 120.8(3) yes
C13 C12 C17 120.7(3) yes
C12 C13 C14 119.3(4) yes
C12 C13 H13 120.0(5) no
C14 C13 H13 120.7(5) no
C13 C14 C15 120.6(4) yes
C13 C14 H14 119.7(5) no
C15 C14 H14 119.6(5) no
C14 C15 C16 119.3(4) yes
C14 C15 H15 120.1(5) no
C16 C15 H15 120.5(5) no
C15 C16 C17 121.3(4) yes
C15 C16 H16 119.1(5) no
C17 C16 H16 119.6(5) no
C12 C17 C16 118.7(4) yes
C12 C17 H17 120.3(5) no
C16 C17 H17 121.0(5) no
O1 C18 N2 127.1(4) yes
O1 C18 C19 124.6(3) yes
N2 C18 C19 108.3(3) yes
N1 C19 C18 104.5(3) yes
N1 C19 C20 105.1(3) yes
C18 C19 C20 112.7(3) yes
N1 C19 H18 111.2(4) no
C18 C19 H18 111.1(4) no
C20 C19 H18 111.8(4) no
C19 C20 C21 101.8(3) yes
C19 C20 H19 111.6(5) no
C21 C20 H19 111.4(5) no
C19 C20 H20 111.2(5) no
C21 C20 H20 111.2(5) no
H19 C20 H20 109.5(5) no
C20 C21 C22 102.8(3) yes
C20 C21 H21 110.8(5) no
C22 C21 H21 111.0(5) no
C20 C21 H22 111.5(5) no
C22 C21 H22 111.1(5) no
H21 C21 H22 109.5(5) no
N1 C22 C21 106.7(3) yes
N1 C22 H23 110.3(4) no
C21 C22 H23 110.2(4) no
N1 C22 H24 109.9(4) no
C21 C22 H24 110.3(4) no
H23 C22 H24 109.5(5) no
N3 C23 N4 103.1(2) yes
N3 C23 C9 109.4(3) yes
N4 C23 C9 114.0(3) yes
N3 C23 H25 110.2(4) no
N4 C23 H25 109.9(4) no
C9 C23 H25 110.0(4) no
N4 C24 C25 119.2(3) yes
N4 C24 C29 120.7(3) yes
C25 C24 C29 120.1(3) yes
C24 C25 C26 119.2(4) yes
C24 C25 H26 120.2(5) no
C26 C25 H26 120.5(5) no
C25 C26 C27 120.4(4) yes
C25 C26 H27 119.9(5) no
C27 C26 H27 119.7(5) no
C26 C27 C28 119.5(4) yes
C26 C27 H28 120.4(5) no
C28 C27 H28 120.1(5) no
C27 C28 C29 121.1(4) yes
C27 C28 H29 119.5(6) no
C29 C28 H29 119.4(6) no
C24 C29 C28 119.5(4) yes
C24 C29 H30 119.9(5) no
C28 C29 H30 120.6(5) no
O2 C30 N4 127.2(3) yes
O2 C30 C31 124.4(3) yes
N4 C30 C31 108.4(3) yes
N3 C31 C30 103.8(3) yes
N3 C31 C32 105.9(3) yes
C30 C31 C32 112.8(3) yes
N3 C31 H31 111.2(4) no
C30 C31 H31 111.3(4) no
C32 C31 H31 111.5(4) no
C31 C32 C33 102.4(3) yes
C31 C32 H32 111.2(5) no
C33 C32 H32 111.5(5) no
C31 C32 H33 111.3(5) no
C33 C32 H33 110.9(5) no
H32 C32 H33 109.4(5) no
C32 C33 C34 105.4(3) yes
C32 C33 H34 110.2(5) no
C34 C33 H34 110.5(5) no
C32 C33 H35 110.6(5) no
C34 C33 H35 110.6(5) no
H34 C33 H35 109.5(6) no
N3 C34 C33 107.3(3) yes
N3 C34 H36 109.9(4) no
C33 C34 H36 110.0(5) no
N3 C34 H37 110.1(4) no
C33 C34 H37 110.0(5) no
H36 C34 H37 109.5(5) no
C36 C35 H38 109.3(6) no
C36 C35 H39 110.2(6) no
H38 C35 H39 109.5(7) no
C36 C35 H40 108.9(6) no
H38 C35 H40 109.5(7) no
H39 C35 H40 109.5(7) no
C35 C36 C37 121.4(4) yes
C35 C36 C41 121.0(4) yes
C37 C36 C41 117.5(4) yes
C36 C37 C38 122.1(4) yes
C36 C37 H41 119.0(5) no
C38 C37 H41 118.9(5) no
C37 C38 C39 120.4(4) yes
C37 C38 H42 119.9(5) no
C39 C38 H42 119.7(5) no
C38 C39 C40 118.8(4) yes
C38 C39 H43 120.4(5) no
C40 C39 H43 120.8(5) no
C39 C40 C41 120.7(4) yes
C39 C40 H44 119.5(6) no
C41 C40 H44 119.8(6) no
C36 C41 C40 120.5(4) yes
C36 C41 H45 119.4(5) no
C40 C41 H45 120.1(6) no

loop_
_geom_bond_atom_site_label_1
_geom_bond_atom_site_label_2
_geom_bond_distance
_geom_bond_publ_flag
Pd1 Cl1 2.4372(8) yes
Pd1 N1 2.111(3) yes
Pd1 N3 2.110(3) yes
Pd1 C8 1.912(3) yes
O1 C18 1.230(4) yes
O2 C30 1.213(4) yes
N1 C11 1.515(4) yes
N1 C19 1.510(4) yes
N1 C22 1.523(4) yes
N2 C11 1.470(4) yes
N2 C12 1.440(4) yes
N2 C18 1.358(5) yes
N3 C23 1.510(4) yes
N3 C31 1.509(4) yes
N3 C34 1.518(4) yes
N4 C23 1.479(4) yes
N4 C24 1.428(4) yes
N4 C30 1.357(4) yes
C1 C4 1.523(6) yes
C1 H1 0.950(6) no
C1 H2 0.950(7) no
C1 H3 0.950(6) no
C2 C4 1.522(6) yes
C2 H4 0.950(7) no
C2 H5 0.950(7) no
C2 H6 0.950(7) no
C3 C4 1.536(6) yes
C3 H7 0.950(8) no
C3 H8 0.950(7) no
C3 H9 0.950(10) no
C4 C5 1.538(5) yes
C5 C6 1.397(5) yes
C5 C10 1.388(5) yes
C6 C7 1.387(5) yes
C6 H10 0.950(5) no
C7 C8 1.388(4) yes
C7 C11 1.522(5) yes
C8 C9 1.390(4) yes
C9 C10 1.394(4) yes
C9 C23 1.508(5) yes
C10 H11 0.950(5) no
C11 H12 0.950(5) no
C12 C13 1.391(5) yes
C12 C17 1.386(5) yes
C13 C14 1.388(5) yes
C13 H13 0.950(6) no
C14 C15 1.387(6) yes
C14 H14 0.950(6) no
C15 C16 1.372(6) yes
C15 H15 0.950(6) no
C16 C17 1.396(6) yes
C16 H16 0.950(6) no
C17 H17 0.950(5) no
C18 C19 1.520(5) yes
C19 C20 1.521(5) yes
C19 H18 0.950(5) no
C20 C21 1.528(6) yes
C20 H19 0.950(5) no
C20 H20 0.950(6) no
C21 C22 1.531(5) yes
C21 H21 0.950(6) no
C21 H22 0.950(6) no
C22 H23 0.950(5) no
C22 H24 0.950(5) no
C23 H25 0.950(4) no
C24 C25 1.390(5) yes
C24 C29 1.385(5) yes
C25 C26 1.405(5) yes
C25 H26 0.950(6) no
C26 C27 1.377(6) yes
C26 H27 0.950(6) no
C27 C28 1.375(6) yes
C27 H28 0.950(6) no
C28 C29 1.389(6) yes
C28 H29 0.950(7) no
C29 H30 0.950(6) no
C30 C31 1.527(5) yes
C31 C32 1.511(5) yes
C31 H31 0.950(5) no
C32 C33 1.521(6) yes
C32 H32 0.950(5) no
C32 H33 0.950(6) no
C33 C34 1.515(6) yes
C33 H34 0.950(6) no
C33 H35 0.950(5) no
C34 H36 0.950(5) no
C34 H37 0.950(5) no
C35 C36 1.516(6) yes
C35 H38 0.950(8) no
C35 H39 0.950(8) no
C35 H40 0.950(8) no
C36 C37 1.390(6) yes
C36 C41 1.381(6) yes
C37 C38 1.367(6) yes
C37 H41 0.950(6) no
C38 C39 1.373(6) yes
C38 H42 0.950(6) no
C39 C40 1.382(6) yes
C39 H43 0.950(6) no
C40 C41 1.392(6) yes
C40 H44 0.950(6) no
C41 H45 0.950(6) no
